data_7025518
loop_
_publ_author_name
'Bowmaker, Graham A.'
'Pakawatchai, Chaveng'
'Saithong, Saowanit'
'Skelton, Brian W.'
'White, Allan H.'

_publ_section_title
;
 Structural and spectroscopic studies of some adducts of silver(I) halides
 with thiourea and N-ethyl substituted thioureas.
;
_journal_issue 18
_journal_name_full 'Dalton transactions (Cambridge, England : 2003)'
_journal_page_first 4391
_journal_page_last 4404
_journal_paper_doi 10.1039/c001398f
_journal_volume 39
_journal_year 2010
_chemical_formula_moiety 'C4 H16 Ag2 Br2 N8 S4'
_chemical_formula_sum 'C4 H16 Ag2 Br2 N8 S4'
_chemical_formula_weight 680.05
_chemical_name_systematic
;
?
;
_space_group_IT_number 14
_symmetry_cell_setting monoclinic
_symmetry_space_group_name_Hall '-P 2ybc'
_symmetry_space_group_name_H-M 'P 1 21/c 1'
_atom_sites_solution_hydrogens geom
_atom_sites_solution_primary direct
_atom_sites_solution_secondary difmap
_audit_creation_date 2009-07-01T20:04:27-00:00
_audit_creation_method 'WinGX routine CIF_UPDATE'
_cell_angle_alpha 90
_cell_angle_beta 92.261(7)
_cell_angle_gamma 90
_cell_formula_units_Z 4
_cell_length_a 5.9595(4)
_cell_length_b 8.2330(5)
_cell_length_c 37.778(3)
_cell_measurement_reflns_used 6015
_cell_measurement_temperature 100(2)
_cell_measurement_theta_max 30.9091
_cell_measurement_theta_min 2.9493
_cell_volume 1852.1(2)
_computing_cell_refinement
;
CrysAlis RED, Oxford Diffraction Ltd.,
Version 1.171.32.29 (release 10-06-2008 CrysAlis171 .NET)
(compiled Jun 10 2008,16:49:55)
;
_computing_data_collection
;
CrysAlis CCD, Oxford Diffraction Ltd.,
Version 1.171.32.29 (release 10-06-2008 CrysAlis171 .NET)
(compiled Jun 10 2008,16:49:55)
;
_computing_data_reduction
;
CrysAlis RED, Oxford Diffraction Ltd.,
Version 1.171.32.29 (release 10-06-2008 CrysAlis171 .NET)
(compiled Jun 10 2008,16:49:55)
;
_computing_molecular_graphics 'OrtepII (Johnson, C. K. (1976)'
_computing_publication_material 'WinGX Farrugia, L. J. (1999)'
_computing_structure_refinement 'SHELXL-97 (Sheldrick, 2008)'
_diffrn_ambient_temperature 100(2)
_diffrn_detector_area_resol_mean 16.0009
_diffrn_measured_fraction_theta_full 0.993
_diffrn_measured_fraction_theta_max 0.96
_diffrn_measurement_device_type 'Xcalibur, Sapphire3'
_diffrn_measurement_method '\w scans'
_diffrn_orient_matrix_UB_11 0.0380947821
_diffrn_orient_matrix_UB_12 0.0164209169
_diffrn_orient_matrix_UB_13 -0.017174522
_diffrn_orient_matrix_UB_21 0.0286847484
_diffrn_orient_matrix_UB_22 0.0803286286
_diffrn_orient_matrix_UB_23 0.0053236348
_diffrn_orient_matrix_UB_31 0.1095233402
_diffrn_orient_matrix_UB_32 -0.0267709361
_diffrn_orient_matrix_UB_33 0.0053728406
_diffrn_radiation_monochromator graphite
_diffrn_radiation_type MoK\a
_diffrn_radiation_wavelength 0.71073
_diffrn_reflns_av_R_equivalents 0.0513
_diffrn_reflns_av_unetI/netI 0.0676
_diffrn_reflns_limit_h_max 8
_diffrn_reflns_limit_h_min -8
_diffrn_reflns_limit_k_max 11
_diffrn_reflns_limit_k_min -11
_diffrn_reflns_limit_l_max 53
_diffrn_reflns_limit_l_min -53
_diffrn_reflns_number 19813
_diffrn_reflns_theta_full 30.5
_diffrn_reflns_theta_max 31.05
_diffrn_reflns_theta_min 2.96
_exptl_absorpt_coefficient_mu 6.881
_exptl_absorpt_correction_T_max 0.89
_exptl_absorpt_correction_T_min 0.28
_exptl_absorpt_correction_type analytical
_exptl_absorpt_process_details
;
CrysAlis RED, Oxford Diffraction Ltd.,
Version 1.171.32.29 (release 10-06-2008 CrysAlis171 .NET)
(compiled Jun 10 2008,16:49:55)
Empirical absorption correction using spherical harmonics,
implemented in SCALE3 ABSPACK scaling algorithm.
;
_exptl_crystal_density_diffrn 2.439
_exptl_crystal_density_method 'not measured'
_exptl_crystal_F_000 1296
_exptl_crystal_size_max 0.37
_exptl_crystal_size_mid 0.11
_exptl_crystal_size_min 0.045
_refine_diff_density_max 1.04
_refine_diff_density_min -0.749
_refine_diff_density_rms 0.17
_refine_ls_extinction_method none
_refine_ls_goodness_of_fit_ref 0.852
_refine_ls_hydrogen_treatment constr
_refine_ls_matrix_type full
_refine_ls_number_parameters 181
_refine_ls_number_reflns 5690
_refine_ls_number_restraints 0
_refine_ls_restrained_S_all 0.852
_refine_ls_R_factor_all 0.049
_refine_ls_R_factor_gt 0.0305
_refine_ls_shift/su_max 0.001
_refine_ls_shift/su_mean 0
_refine_ls_structure_factor_coef Fsqd
_refine_ls_weighting_details 'calc w=1/[\s^2^(Fo^2^)+(0.0154P)^2^] where P=(Fo^2^+2Fc^2^)/3'
_refine_ls_weighting_scheme calc
_refine_ls_wR_factor_gt 0.0486
_refine_ls_wR_factor_ref 0.0507
_reflns_number_gt 4126
_reflns_number_total 5690
_reflns_threshold_expression I>2\s(I)
_cod_data_source_file c001398f.txt
_cod_data_source_block gb0912
_cod_original_sg_symbol_Hall -p_2ybc
_cod_database_code 7025518

loop_
_symmetry_equiv_pos_as_xyz
'x, y, z'
'-x, y+1/2, -z+1/2'
'-x, -y, -z'
'x, -y-1/2, z-1/2'

loop_
_atom_site_label
_atom_site_type_symbol
_atom_site_fract_x
_atom_site_fract_y
_atom_site_fract_z
_atom_site_U_iso_or_equiv
_atom_site_adp_type
_atom_site_occupancy
_atom_site_symmetry_multiplicity
_atom_site_calc_flag
_atom_site_refinement_flags
Ag1 Ag 0.70230(4) 0.69366(3) 0.093183(7) 0.01489(6) Uani 1 1 d .
Ag2 Ag 0.39639(4) 0.75861(3) 0.156882(7) 0.01564(6) Uani 1 1 d .
Br1 Br 0.85583(5) 0.82471(4) 0.026709(9) 0.01321(7) Uani 1 1 d .
Br2 Br 0.02800(5) 0.97593(4) 0.185574(9) 0.01320(7) Uani 1 1 d .
S1 S 0.59047(14) 0.62227(11) 0.20741(2) 0.01705(19) Uani 1 1 d .
C1 C 0.3948(5) 0.5936(4) 0.23894(9) 0.0162(7) Uani 1 1 d .
N11 N 0.4616(5) 0.5330(4) 0.27002(8) 0.0291(8) Uani 1 1 d .
H11A H 0.3633 0.5157 0.2864 0.035 Uiso 1 1 calc R
H11B H 0.6043 0.51 0.2743 0.035 Uiso 1 1 calc R
N12 N 0.1792(5) 0.6259(3) 0.23387(8) 0.0198(7) Uani 1 1 d .
H12A H 0.0857 0.607 0.2508 0.024 Uiso 1 1 calc R
H12B H 0.1288 0.6663 0.2135 0.024 Uiso 1 1 calc R
S2 S 0.56044(13) 0.96413(10) 0.11618(2) 0.01085(16) Uani 1 1 d .
C2 C 0.3373(5) 1.0003(4) 0.08547(9) 0.0103(7) Uani 1 1 d .
N21 N 0.1323(4) 1.0233(3) 0.09674(7) 0.0162(6) Uani 1 1 d .
H21A H 0.0211 1.0451 0.0815 0.019 Uiso 1 1 calc R
H21B H 0.1073 1.0167 0.1195 0.019 Uiso 1 1 calc R
N22 N 0.3768(4) 1.0099(3) 0.05155(7) 0.0141(6) Uani 1 1 d .
H22A H 0.2664 1.0317 0.0361 0.017 Uiso 1 1 calc R
H22B H 0.5136 0.9945 0.0443 0.017 Uiso 1 1 calc R
S3 S 1.07639(14) 0.60134(10) 0.12450(2) 0.01420(18) Uani 1 1 d .
C3 C 1.0456(5) 0.4150(4) 0.14473(9) 0.0137(7) Uani 1 1 d .
N31 N 0.8592(5) 0.3284(3) 0.13900(8) 0.0176(6) Uani 1 1 d .
H31A H 0.846 0.2324 0.1489 0.021 Uiso 1 1 calc R
H31B H 0.7491 0.3671 0.1253 0.021 Uiso 1 1 calc R
N32 N 1.2084(5) 0.3552(3) 0.16535(8) 0.0239(7) Uani 1 1 d .
H32A H 1.1932 0.259 0.1752 0.029 Uiso 1 1 calc R
H32B H 1.3325 0.4113 0.1693 0.029 Uiso 1 1 calc R
S4 S 0.51784(13) 0.44117(10) 0.06767(2) 0.01389(18) Uani 1 1 d .
C4 C 0.7187(5) 0.3750(4) 0.03909(9) 0.0141(7) Uani 1 1 d .
N41 N 0.6555(5) 0.3105(3) 0.00849(7) 0.0180(6) Uani 1 1 d .
H41A H 0.7568 0.2738 -0.0058 0.022 Uiso 1 1 calc R
H41B H 0.5118 0.3041 0.0023 0.022 Uiso 1 1 calc R
N42 N 0.9380(4) 0.3819(3) 0.04719(8) 0.0176(6) Uani 1 1 d .
H42A H 1.0349 0.344 0.0323 0.021 Uiso 1 1 calc R
H42B H 0.9861 0.4244 0.0675 0.021 Uiso 1 1 calc R

loop_
_atom_site_aniso_label
_atom_site_aniso_U_11
_atom_site_aniso_U_22
_atom_site_aniso_U_33
_atom_site_aniso_U_23
_atom_site_aniso_U_13
_atom_site_aniso_U_12
Ag1 0.01632(13) .01290(13) .01538(14) -0.00112(10) -0.00026(10) 0.00168(10)
Ag2 0.01700(13) .01710(14) .01261(13) 0.00405(10) -0.00210(10) -0.00275(10)
Br1 0.01116(16) .01815(18) .01030(17) -0.00014(13) 0.00025(13) -0.00059(13)
Br2 0.01429(17) .01371(17) .01161(17) 0.00059(12) 0.00066(13) 0.00042(12)
S1 0.0109(4) 0.0246(5) 0.0155(5) 0.0066(4) -0.0009(3) -0.0009(3)
C1 0.0120(17) 0.0161(18) 0.020(2) 0.0039(14) -0.0041(15) 0.0000(13)
N11 0.0159(16) 0.048(2) 0.0233(19) 0.0218(16) 0.0019(14) 0.0033(15)
N12 0.0131(15) 0.0281(17) 0.0183(17) 0.0106(13) 0.0005(13) 0.0005(12)
S2 0.0103(4) 0.0121(4) 0.0101(4) 0.0003(3) -0.0003(3) -0.0012(3)
C2 0.0113(16) 0.0068(16) 0.0124(17) 0.0002(12) -0.0025(13) -0.0005(11)
N21 0.0100(14) 0.0274(17) 0.0111(15) 0.0008(12) -0.0019(12) 0.0061(11)
N22 0.0138(15) 0.0217(16) 0.0066(14) 0.0035(11) -0.0019(11) 0.0029(11)
S3 0.0144(4) 0.0105(4) 0.0172(5) 0.0015(3) -0.0056(3) -0.0022(3)
C3 0.0163(18) 0.0136(17) 0.0113(18) -0.0040(13) 0.0003(14) -0.0005(13)
N31 0.0174(15) 0.0131(15) 0.0220(17) 0.0031(12) -0.0038(13) -0.0027(11)
N32 0.0241(17) 0.0123(16) 0.034(2) 0.0045(13) -0.0116(15) -0.0045(12)
S4 0.0100(4) 0.0168(4) 0.0149(5) -0.0034(3) 0.0012(3) -0.0010(3)
C4 0.0146(17) 0.0114(17) 0.0160(19) -0.0005(13) -0.0028(14) -0.0006(13)
N41 0.0099(14) 0.0270(17) 0.0169(17) -0.0087(13) -0.0014(12) 0.0019(12)
N42 0.0088(14) 0.0270(17) 0.0168(17) -0.0069(12) 0.0001(12) 0.0008(12)

loop_
_atom_type_symbol
_atom_type_description
_atom_type_scat_dispersion_real
_atom_type_scat_dispersion_imag
_atom_type_scat_source
C C 0.0033 0.0016 'International Tables Vol C Tables 4.2.6.8 and 6.1.1.4'
H H 0 0 'International Tables Vol C Tables 4.2.6.8 and 6.1.1.4'
N N 0.0061 0.0033 'International Tables Vol C Tables 4.2.6.8 and 6.1.1.4'
S S 0.1246 0.1234 'International Tables Vol C Tables 4.2.6.8 and 6.1.1.4'
Ag Ag -0.8971 1.1015 'International Tables Vol C Tables 4.2.6.8 and 6.1.1.4'
Br Br -0.2901 2.4595 'International Tables Vol C Tables 4.2.6.8 and 6.1.1.4'

loop_
_geom_angle_atom_site_label_1
_geom_angle_atom_site_label_2
_geom_angle_atom_site_label_3
_geom_angle
_geom_angle_site_symmetry_1
_geom_angle_site_symmetry_3
S4 Ag1 S2 134.80(3) . .
S4 Ag1 S3 106.62(3) . .
S2 Ag1 S3 113.03(3) . .
S4 Ag1 Br1 97.04(2) . .
S2 Ag1 Br1 95.16(2) . .
S3 Ag1 Br1 102.00(2) . .
S4 Ag1 Ag2 100.17(2) . .
S2 Ag1 Ag2 51.356(19) . .
S3 Ag1 Ag2 102.47(2) . .
Br1 Ag1 Ag2 144.463(12) . .
S1 Ag2 S2 126.84(3) . .
S1 Ag2 S3 117.10(3) . 1_455
S2 Ag2 S3 110.30(3) . 1_455
S1 Ag2 Br2 108.25(2) . .
S2 Ag2 Br2 97.18(2) . .
S3 Ag2 Br2 86.22(2) 1_455 .
S1 Ag2 Ag1 104.40(2) . .
S2 Ag2 Ag1 52.40(2) . .
S3 Ag2 Ag1 89.52(2) 1_455 .
Br2 Ag2 Ag1 145.209(12) . .
C1 S1 Ag2 106.83(12) . .
N12 C1 N11 117.5(3) . .
N12 C1 S1 123.8(3) . .
N11 C1 S1 118.7(3) . .
C1 N11 H11A 120 . .
C1 N11 H11B 120 . .
H11A N11 H11B 120 . .
C1 N12 H12A 120 . .
C1 N12 H12B 120 . .
H12A N12 H12B 120 . .
C2 S2 Ag2 102.48(11) . .
C2 S2 Ag1 100.14(10) . .
Ag2 S2 Ag1 76.24(2) . .
N22 C2 N21 120.5(3) . .
N22 C2 S2 119.6(2) . .
N21 C2 S2 119.8(2) . .
C2 N21 H21A 120 . .
C2 N21 H21B 120 . .
H21A N21 H21B 120 . .
C2 N22 H22A 120 . .
C2 N22 H22B 120 . .
H22A N22 H22B 120 . .
C3 S3 Ag2 109.03(12) . 1_655
C3 S3 Ag1 110.95(12) . .
Ag2 S3 Ag1 132.54(3) 1_655 .
N32 C3 N31 119.1(3) . .
N32 C3 S3 120.4(3) . .
N31 C3 S3 120.4(3) . .
C3 N31 H31A 120 . .
C3 N31 H31B 120 . .
H31A N31 H31B 120 . .
C3 N32 H32A 120 . .
C3 N32 H32B 120 . .
H32A N32 H32B 120 . .
C4 S4 Ag1 101.29(11) . .
N41 C4 N42 117.7(3) . .
N41 C4 S4 119.6(2) . .
N42 C4 S4 122.7(3) . .
C4 N41 H41A 120 . .
C4 N41 H41B 120 . .
H41A N41 H41B 120 . .
C4 N42 H42A 120 . .
C4 N42 H42B 120 . .
H42A N42 H42B 120 . .

loop_
_geom_bond_atom_site_label_1
_geom_bond_atom_site_label_2
_geom_bond_distance
_geom_bond_site_symmetry_2
Ag1 S4 2.5249(9) .
Ag1 S2 2.5467(8) .
Ag1 S3 2.5960(9) .
Ag1 Br1 2.9136(5) .
Ag1 Ag2 3.1220(4) .
Ag2 S1 2.4632(9) .
Ag2 S2 2.5105(8) .
Ag2 S3 2.5741(9) 1_455
Ag2 Br2 3.0633(4) .
S1 C1 1.716(4) .
C1 N12 1.319(4) .
C1 N11 1.323(4) .
N11 H11A 0.88 .
N11 H11B 0.88 .
N12 H12A 0.88 .
N12 H12B 0.88 .
S2 C2 1.755(3) .
C2 N22 1.314(4) .
C2 N21 1.323(4) .
N21 H21A 0.88 .
N21 H21B 0.88 .
N22 H22A 0.88 .
N22 H22B 0.88 .
S3 C3 1.727(3) .
S3 Ag2 2.5741(8) 1_655
C3 N32 1.316(4) .
C3 N31 1.331(4) .
N31 H31A 0.88 .
N31 H31B 0.88 .
N32 H32A 0.88 .
N32 H32B 0.88 .
S4 C4 1.731(3) .
C4 N41 1.314(4) .
C4 N42 1.332(4) .
N41 H41A 0.88 .
N41 H41B 0.88 .
N42 H42A 0.88 .
N42 H42B 0.88 .

loop_
_geom_hbond_atom_site_label_D
_geom_hbond_atom_site_label_H
_geom_hbond_atom_site_label_A
_geom_hbond_distance_DH
_geom_hbond_distance_HA
_geom_hbond_distance_DA
_geom_hbond_angle_DHA
_geom_hbond_site_symmetry_A
N11 H11A Br2 0.88 2.62 3.455(3) 158.8 2_545
N11 H11B Br2 0.88 2.63 3.447(3) 155.1 2_645
N12 H12A Br2 0.88 2.74 3.551(3) 153.3 2_545
N12 H12B Br2 0.88 2.81 3.510(3) 136.9 .
N21 H21A Br1 0.88 2.9 3.470(3) 124.5 1_455
N21 H21B Br2 0.88 2.58 3.459(3) 176 .
N22 H22A Br1 0.88 2.73 3.492(3) 146.3 3_675
N22 H22B Br1 0.88 2.58 3.401(3) 155.5 .
N31 H31A Br2 0.88 2.73 3.520(3) 150.7 1_645
N31 H31B S4 0.88 2.6 3.439(3) 159.4 .
N32 H32A Br2 0.88 2.57 3.399(3) 158.1 1_645
N32 H32B S1 0.88 2.7 3.501(3) 152.5 1_655
N41 H41A Br1 0.88 2.6 3.434(3) 158.9 3_765
N41 H41B Br1 0.88 2.63 3.460(3) 156.8 3_665
N42 H42A Br1 0.88 2.73 3.531(3) 152.7 3_765
N42 H42B S3 0.88 2.64 3.505(3) 168.3 .
